data_1504658
loop_
_publ_author_name
'Zhao, Yu-Jun'
'Loh, Teck-Peng'

_publ_section_title
;
 Asymmetric total synthesis of antiochic acid.
;
_journal_issue 11
_journal_name_full 'Organic letters'
_journal_page_first 2143
_journal_page_last 2145
_journal_paper_doi 10.1021/ol800499p
_journal_volume 10
_journal_year 2008
_chemical_formula_sum 'C24 H29 Br O2'
_chemical_formula_weight 429.38
_chemical_name_systematic
;

 ?

;
_space_group_IT_number 14
_symmetry_cell_setting monoclinic
_symmetry_space_group_name_Hall '-P 2ybc'
_symmetry_space_group_name_H-M 'P 1 21/c 1'
_atom_sites_solution_hydrogens geom
_atom_sites_solution_primary direct
_atom_sites_solution_secondary difmap
_audit_creation_method SHELXL-97
_cell_angle_alpha 90.00
_cell_angle_beta 90.917(2)
_cell_angle_gamma 90.00
_cell_formula_units_Z 4
_cell_length_a 16.3771(5)
_cell_length_b 10.0395(3)
_cell_length_c 12.5498(5)
_cell_measurement_reflns_used 4885
_cell_measurement_temperature 173(2)
_cell_measurement_theta_max 27.62
_cell_measurement_theta_min 2.38
_cell_volume 2063.15(12)
_computing_cell_refinement 'Bruker SMART'
_computing_data_collection 'Bruker SMART'
_computing_data_reduction 'Bruker SAINT'
_computing_molecular_graphics 'Bruker SHELXTL'
_computing_publication_material 'Bruker SHELXTL'
_computing_structure_refinement 'SHELXL-97 (Sheldrick, 1997)'
_computing_structure_solution 'SHELXS-97 (Sheldrick, 1990)'
_diffrn_ambient_temperature 173(2)
_diffrn_measured_fraction_theta_full 0.980
_diffrn_measured_fraction_theta_max 0.980
_diffrn_measurement_device_type 'CCD area detector'
_diffrn_measurement_method 'phi and omega scans'
_diffrn_radiation_monochromator graphite
_diffrn_radiation_source 'fine-focus sealed tube'
_diffrn_radiation_type MoK\a
_diffrn_radiation_wavelength 0.71073
_diffrn_reflns_av_R_equivalents 0.0527
_diffrn_reflns_av_sigmaI/netI 0.0754
_diffrn_reflns_limit_h_max 23
_diffrn_reflns_limit_h_min -23
_diffrn_reflns_limit_k_max 14
_diffrn_reflns_limit_k_min -14
_diffrn_reflns_limit_l_max 17
_diffrn_reflns_limit_l_min -17
_diffrn_reflns_number 22785
_diffrn_reflns_theta_full 30.56
_diffrn_reflns_theta_max 30.56
_diffrn_reflns_theta_min 2.38
_exptl_absorpt_coefficient_mu 2.008
_exptl_absorpt_correction_T_max 0.7527
_exptl_absorpt_correction_T_min 0.6336
_exptl_absorpt_correction_type multi-scan
_exptl_crystal_colour colourless
_exptl_crystal_density_diffrn 1.382
_exptl_crystal_density_meas 0
_exptl_crystal_density_method 'not measured'
_exptl_crystal_description fragment
_exptl_crystal_F_000 896
_exptl_crystal_size_max 0.25
_exptl_crystal_size_mid 0.20
_exptl_crystal_size_min 0.15
_refine_diff_density_max 1.696
_refine_diff_density_min -1.185
_refine_diff_density_rms 0.105
_refine_ls_extinction_method none
_refine_ls_goodness_of_fit_ref 1.045
_refine_ls_hydrogen_treatment mixed
_refine_ls_matrix_type full
_refine_ls_number_parameters 349
_refine_ls_number_reflns 6196
_refine_ls_number_restraints 59
_refine_ls_restrained_S_all 1.045
_refine_ls_R_factor_all 0.1071
_refine_ls_R_factor_gt 0.0587
_refine_ls_shift/su_max 0.001
_refine_ls_shift/su_mean 0.000
_refine_ls_structure_factor_coef Fsqd
_refine_ls_weighting_details 'calc w=1/[\s^2^(Fo^2^)+(0.0962P)^2^+0.0000P] where P=(Fo^2^+2Fc^2^)/3'
_refine_ls_weighting_scheme calc
_refine_ls_wR_factor_gt 0.1546
_refine_ls_wR_factor_ref 0.1824
_reflns_number_gt 3702
_reflns_number_total 6196
_reflns_threshold_expression >2sigma(I)
_cod_data_source_file ol800499p-file005.cif
_cod_data_source_block ltp54m
_cod_depositor_comments
;
The following automatic conversions were performed:

'_symmetry_cell_setting' value 'Monoclinic' changed to 'monoclinic'
according to /home/saulius/struct/CIF-dictionaries/cif_core.dic
dictionary named 'cif_core.dic' version 2.4.1 from 2010-06-29.

Automatic conversion script
Id: cif_fix_values 1715 2011-07-08 13:25:40Z adriana 
;
_cod_original_sg_symbol_H-M P2(1)/c
_cod_database_code 1504658

loop_
_symmetry_equiv_pos_as_xyz
'x, y, z'
'-x, y+1/2, -z+1/2'
'-x, -y, -z'
'x, -y-1/2, z-1/2'

loop_
_atom_site_label
_atom_site_type_symbol
_atom_site_fract_x
_atom_site_fract_y
_atom_site_fract_z
_atom_site_U_iso_or_equiv
_atom_site_adp_type
_atom_site_occupancy
_atom_site_symmetry_multiplicity
_atom_site_calc_flag
_atom_site_refinement_flags
Br1 Br 1.20943(2) 0.33640(4) 0.24689(4) 0.05890(19) Uani 1 1 d .
C1 C 1.04227(16) 0.3980(3) 0.2046(2) 0.0312(7) Uani 1 1 d D
H1 H 1.0451(16) 0.463(2) 0.2591(19) 0.019(7) Uiso 1 1 d D
C2 C 1.10547(17) 0.3175(3) 0.1775(3) 0.0364(8) Uani 1 1 d .
C3 C 1.09707(17) 0.2235(4) 0.0977(3) 0.0400(8) Uani 1 1 d D
H3 H 1.1416(17) 0.174(3) 0.071(3) 0.037(10) Uiso 1 1 d D
C4 C 1.02074(17) 0.2091(4) 0.0490(3) 0.0353(7) Uani 1 1 d .
H4 H 1.011(2) 0.136(4) -0.011(3) 0.031(8) Uiso 1 1 d .
C5 C 0.95398(14) 0.2877(3) 0.0762(2) 0.0229(5) Uani 1 1 d .
C6 C 0.96576(15) 0.3869(3) 0.1533(2) 0.0259(6) Uani 1 1 d .
C7 C 0.90058(17) 0.4869(4) 0.1801(3) 0.0323(7) Uani 1 1 d D
H7A H 0.9258(16) 0.572(2) 0.180(2) 0.026(8) Uiso 1 1 d D
H7B H 0.883(2) 0.501(4) 0.2505(17) 0.056(11) Uiso 1 1 d D
C8 C 0.82732(16) 0.4802(3) 0.1033(2) 0.0275(6) Uani 1 1 d D
H8A H 0.8428(17) 0.519(3) 0.0367(17) 0.026(8) Uiso 1 1 d D
H8B H 0.7869(17) 0.536(3) 0.137(2) 0.041(9) Uiso 1 1 d D
C9 C 0.80377(14) 0.3340(3) 0.0882(2) 0.0187(5) Uani 1 1 d D
H9 H 0.8084(17) 0.291(3) 0.1564(17) 0.022 Uiso 1 1 d D
C10 C 0.87021(13) 0.2630(3) 0.02098(19) 0.0184(5) Uani 1 1 d .
C11 C 0.87683(18) 0.3128(3) -0.0953(2) 0.0286(6) Uani 1 1 d D
H11A H 0.8323(14) 0.287(4) -0.137(2) 0.030(8) Uiso 1 1 d D
H11B H 0.8771(19) 0.4063(18) -0.095(3) 0.030(9) Uiso 1 1 d D
H11C H 0.9240(16) 0.281(4) -0.127(3) 0.057(11) Uiso 1 1 d D
C12 C 0.85186(14) 0.1126(3) 0.0194(2) 0.0214(5) Uani 1 1 d D
H12A H 0.8902(14) 0.063(3) -0.024(2) 0.026 Uiso 1 1 d D
H12B H 0.8585(17) 0.080(3) 0.0897(16) 0.026 Uiso 1 1 d D
C13 C 0.76502(14) 0.0831(3) -0.0196(2) 0.0218(5) Uani 1 1 d D
H13A H 0.7602(17) 0.107(3) -0.0953(16) 0.026 Uiso 1 1 d D
H13B H 0.7535(17) -0.014(2) -0.026(2) 0.026 Uiso 1 1 d D
C14 C 0.70229(13) 0.1521(3) 0.05111(19) 0.0168(5) Uani 1 1 d .
H14 H 0.7121(17) 0.129(3) 0.125(2) 0.020 Uiso 1 1 d .
C15 C 0.71299(14) 0.3058(3) 0.05577(19) 0.0181(5) Uani 1 1 d .
C16 C 0.68502(16) 0.3799(3) -0.0458(2) 0.0235(5) Uani 1 1 d D
H16A H 0.6291(11) 0.378(3) -0.055(2) 0.027(8) Uiso 1 1 d D
H16B H 0.6976(19) 0.469(2) -0.041(3) 0.034(9) Uiso 1 1 d D
H16C H 0.708(2) 0.347(3) -0.1064(19) 0.031(9) Uiso 1 1 d D
C17 C 0.65775(16) 0.3609(3) 0.1446(2) 0.0245(6) Uani 1 1 d D
H17A H 0.6013(13) 0.352(3) 0.117(2) 0.029 Uiso 1 1 d D
H17B H 0.6687(18) 0.452(2) 0.165(2) 0.029 Uiso 1 1 d D
C18 C 0.61500(13) 0.1015(3) 0.02721(18) 0.0179(5) Uani 1 1 d D
H18 H 0.5751(16) 0.159(3) 0.063(2) 0.021 Uiso 1 1 d D
C19 C 0.60001(13) -0.0321(3) 0.08037(19) 0.0200(5) Uani 1 1 d .
C20 C 0.58622(15) -0.0356(3) 0.1900(2) 0.0253(6) Uani 1 1 d D
H20 H 0.5884(19) 0.049(4) 0.229(3) 0.030 Uiso 1 1 d .
C21 C 0.57339(18) -0.1562(4) 0.2407(2) 0.0342(7) Uani 1 1 d D
H21 H 0.5745(19) -0.1541(16) 0.3163(12) 0.028(9) Uiso 1 1 d D
C22 C 0.57305(18) -0.2745(4) 0.1848(3) 0.0392(8) Uani 1 1 d D
H22 H 0.563(2) -0.360(2) 0.221(3) 0.034(9) Uiso 1 1 d D
C23 C 0.58760(19) -0.2730(4) 0.0763(3) 0.0375(7) Uani 1 1 d D
H23 H 0.583(3) -0.3492(17) 0.0353(14) 0.053(12) Uiso 1 1 d D
C24 C 0.60086(17) -0.1514(3) 0.0243(2) 0.0281(6) Uani 1 1 d D
H24 H 0.6048(18) -0.152(3) -0.051(3) 0.022(8) Uiso 1 1 d .
O1 O 0.66971(14) 0.2848(3) 0.23909(15) 0.0394(6) Uani 1 1 d D
H1O H 0.646(2) 0.336(3) 0.289(3) 0.050(12) Uiso 1 1 d D
O2 O 0.60095(10) 0.0942(2) -0.08595(13) 0.0262(5) Uani 1 1 d D
H2O H 0.5494(12) 0.116(3) -0.092(2) 0.031 Uiso 1 1 d D

loop_
_atom_site_aniso_label
_atom_site_aniso_U_11
_atom_site_aniso_U_22
_atom_site_aniso_U_33
_atom_site_aniso_U_23
_atom_site_aniso_U_13
_atom_site_aniso_U_12
Br1 0.0354(2) 0.0466(3) 0.0937(4) 0.0116(2) -0.03159(19) -0.01034(15)
C1 0.0308(13) 0.0261(17) 0.0365(15) 0.0068(14) -0.0072(11) -0.0127(12)
C2 0.0234(12) 0.0256(18) 0.060(2) 0.0156(15) -0.0108(13) -0.0094(11)
C3 0.0215(12) 0.0232(17) 0.075(2) 0.0046(17) -0.0059(13) -0.0026(12)
C4 0.0230(12) 0.0248(16) 0.058(2) -0.0054(16) -0.0037(12) -0.0022(11)
C5 0.0218(11) 0.0168(14) 0.0300(13) 0.0032(11) -0.0009(9) -0.0042(10)
C6 0.0252(12) 0.0217(15) 0.0306(14) 0.0045(12) -0.0028(10) -0.0066(11)
C7 0.0312(13) 0.0279(18) 0.0376(16) -0.0111(14) -0.0002(11) -0.0055(12)
C8 0.0297(12) 0.0204(15) 0.0323(15) -0.0051(12) 0.0007(11) 0.0012(11)
C9 0.0205(10) 0.0161(13) 0.0193(11) -0.0006(10) -0.0013(9) 0.0008(9)
C10 0.0187(10) 0.0145(13) 0.0219(12) 0.0025(10) 0.0011(8) -0.0004(9)
C11 0.0305(13) 0.0295(19) 0.0261(14) 0.0024(13) 0.0075(11) 0.0015(12)
C12 0.0168(10) 0.0139(13) 0.0333(14) -0.0031(11) -0.0004(9) 0.0001(9)
C13 0.0164(10) 0.0217(15) 0.0273(13) -0.0075(11) 0.0002(9) 0.0024(10)
C14 0.0153(10) 0.0189(14) 0.0162(11) 0.0012(10) 0.0000(8) 0.0034(8)
C15 0.0181(10) 0.0196(14) 0.0168(11) 0.0001(10) 0.0014(8) 0.0044(9)
C16 0.0261(12) 0.0209(15) 0.0232(13) 0.0030(12) -0.0037(10) 0.0045(11)
C17 0.0258(12) 0.0253(16) 0.0223(12) -0.0046(11) 0.0011(10) 0.0075(10)
C18 0.0160(10) 0.0215(14) 0.0161(11) 0.0007(10) 0.0006(8) 0.0021(9)
C19 0.0129(9) 0.0253(15) 0.0218(12) 0.0049(11) -0.0016(8) 0.0004(9)
C20 0.0214(11) 0.0291(17) 0.0254(13) 0.0037(12) -0.0012(9) 0.0000(10)
C21 0.0302(14) 0.043(2) 0.0292(15) 0.0153(14) -0.0003(11) -0.0010(13)
C22 0.0313(14) 0.032(2) 0.054(2) 0.0207(17) -0.0017(13) -0.0004(13)
C23 0.0362(15) 0.0215(18) 0.055(2) 0.0034(16) -0.0014(13) -0.0005(13)
C24 0.0266(12) 0.0262(17) 0.0315(15) 0.0003(12) -0.0006(11) 0.0016(11)
O1 0.0540(13) 0.0475(17) 0.0170(10) -0.0001(10) 0.0087(9) 0.0177(12)
O2 0.0189(8) 0.0411(14) 0.0184(9) 0.0079(9) -0.0044(6) -0.0052(8)

loop_
_atom_type_symbol
_atom_type_description
_atom_type_scat_dispersion_real
_atom_type_scat_dispersion_imag
_atom_type_scat_source
C C 0.0033 0.0016 'International Tables Vol C Tables 4.2.6.8 and 6.1.1.4'
H H 0.0000 0.0000 'International Tables Vol C Tables 4.2.6.8 and 6.1.1.4'
O O 0.0106 0.0060 'International Tables Vol C Tables 4.2.6.8 and 6.1.1.4'
Br Br -0.2901 2.4595 'International Tables Vol C Tables 4.2.6.8 and 6.1.1.4'

loop_
_geom_angle_atom_site_label_1
_geom_angle_atom_site_label_2
_geom_angle_atom_site_label_3
_geom_angle
C2 C1 C6 121.0(3)
C1 C2 C3 121.3(3)
C1 C2 Br1 120.2(3)
C3 C2 Br1 118.4(2)
C2 C3 C4 118.0(3)
C3 C4 C5 122.4(3)
C4 C5 C6 118.2(2)
C4 C5 C10 119.5(2)
C6 C5 C10 122.4(2)
C5 C6 C1 119.0(3)
C5 C6 C7 122.6(2)
C1 C6 C7 118.3(3)
C6 C7 C8 112.4(2)
C7 C8 C9 108.3(2)
C8 C9 C10 109.2(2)
C8 C9 C15 116.3(2)
C10 C9 C15 116.5(2)
C12 C10 C5 109.5(2)
C12 C10 C11 108.8(2)
C5 C10 C11 107.2(2)
C12 C10 C9 108.5(2)
C5 C10 C9 107.8(2)
C11 C10 C9 115.0(2)
C13 C12 C10 112.1(2)
C12 C13 C14 110.9(2)
C13 C14 C18 111.5(2)
C13 C14 C15 113.2(2)
C18 C14 C15 115.96(19)
C16 C15 C17 104.7(2)
C16 C15 C14 114.6(2)
C17 C15 C14 108.4(2)
C16 C15 C9 113.5(2)
C17 C15 C9 108.2(2)
C14 C15 C9 107.22(19)
O1 C17 C15 109.5(2)
O2 C18 C19 111.4(2)
O2 C18 C14 110.02(18)
C19 C18 C14 111.16(19)
C24 C19 C20 118.7(3)
C24 C19 C18 122.4(2)
C20 C19 C18 118.9(3)
C21 C20 C19 120.1(3)
C22 C21 C20 121.2(3)
C21 C22 C23 119.4(3)
C22 C23 C24 119.8(3)
C19 C24 C23 120.8(3)

loop_
_geom_bond_atom_site_label_1
_geom_bond_atom_site_label_2
_geom_bond_distance
Br1 C2 1.909(3)
C1 C2 1.360(5)
C1 C6 1.404(4)
C2 C3 1.381(5)
C3 C4 1.391(4)
C4 C5 1.396(4)
C5 C6 1.399(4)
C5 C10 1.547(3)
C6 C7 1.507(4)
C7 C8 1.528(4)
C8 C9 1.529(4)
C9 C10 1.560(3)
C9 C15 1.561(3)
C10 C12 1.539(4)
C10 C11 1.548(4)
C12 C13 1.526(3)
C13 C14 1.533(3)
C14 C18 1.542(3)
C14 C15 1.554(4)
C15 C16 1.539(4)
C15 C17 1.549(4)
C17 O1 1.421(4)
C18 O2 1.437(3)
C18 C19 1.520(4)
C19 C24 1.389(4)
C19 C20 1.398(4)
C20 C21 1.386(4)
C21 C22 1.380(5)
C22 C23 1.385(5)
C23 C24 1.402(4)
